data_1541691
loop_
_publ_author_name
'Hawthorne, F.C.'

_publ_section_title
;
 The crystal chemistry of the amphiboles: V. The structure and chemistry
 of arfvedsonite
;
_journal_name_full 'Canadian Mineralogist'
_journal_page_first 346
_journal_page_last 356
_journal_volume 14
_journal_year 1976
_chemical_formula_sum 'Al0.31 Ca0.16 F0.7 Fe4.52 H K0.71 Mg0.11 Mn0.13 Na2.14 O23.3 Si7.84 Ti0.09'
_chemical_name_systematic
;
K.71 Na2.14 Ca.16 Mg.11 Fe4.52 Mn.13 Ti.09 Al.31 Si7.84 O22.3 (O H) F.7
;
_space_group_IT_number 12
_symmetry_space_group_name_Hall '-C 2y'
_symmetry_space_group_name_H-M 'C 1 2/m 1'
_cell_angle_alpha 90
_cell_angle_beta 104.101
_cell_angle_gamma 90
_cell_formula_units_Z 2
_cell_length_a 10.007
_cell_length_b 18.077
_cell_length_c 5.332
_cell_volume 935.477
_citation_journal_id_ASTM CAMIA6
_cod_data_source_file Hawthorne_CAMIA6_1976_1614.cif
_cod_data_source_block H1Al0.31Ca0.16F0.7Fe4.52K0.71Mg0.11Mn0.13Na2.14O23.3Si7.84Ti0.09
_cod_original_cell_volume 935.4766
_cod_original_formula_sum
;
H1 Al0.31 Ca0.16 F0.7 Fe4.52 K0.71 Mg0.11 Mn0.13 Na2.14 O23.3 Si7.84 Ti0.09
;
_cod_database_code 1541691

loop_
_symmetry_equiv_pos_as_xyz
x,y,z
-x,y,-z
-x,-y,-z
x,-y,z
x+1/2,y+1/2,z
-x+1/2,y+1/2,-z
-x+1/2,-y+1/2,-z
x+1/2,-y+1/2,z

loop_
_atom_site_label
_atom_site_type_symbol
_atom_site_fract_x
_atom_site_fract_y
_atom_site_fract_z
_atom_site_occupancy
_atom_site_U_iso_or_equiv
Al2 Al+3 0.2738 0.08618 0.2917 0.04 0.0
Fe2 Fe+2 0 0.18443 0 0.42 0.0
O1 O-2 0.1096 0.0941 0.2082 1 0.0
Fe4 Fe+2 0 0.09205 0.5 1 0.0
O6 O-2 0.3363 0.1172 0.5841 1 0.0
Ca1 Ca+2 0 0.2779 0.5 0.079 0.0
Al1 Al+3 0 0.18443 0 0.073 0.0
Fe1 Fe+2 0 0 0 0.76 0.0
Na1 Na+1 0.0172 0.5 0.0402 0.147 0.0
O7 O-2 0.3262 0 0.2988 1 0.0
Ti1 Ti+4 0 0.18443 0 0.047 0.0
Mn1 Mn+2 0 0 0 0.13 0.0
Fe3 Fe+3 0 0.18443 0 0.46 0.0
Si2 Si+4 0.2738 0.08618 0.2917 0.96 0.0
K1 K+1 0.0172 0.5 0.0402 0.353 0.0
O5 O-2 0.344 0.1273 0.0827 1 0.0
O3 O-2 0.1074 0 0.7067 0.65 0.0
Na2 Na+1 0 0.2779 0.5 0.921 0.0
F1 F-1 0.1074 0 0.7067 0.35 0.0
O4 O-2 0.3643 0.2473 0.7984 1 0.0
O2 O-2 0.1201 0.1731 0.7332 1 0.0
Si1 Si+4 0.2864 0.17104 0.8018 1 0.0
Mg1 Mg+2 0 0 0 0.11 0.0
